data_7040088
loop_
_publ_author_name
'Arora, Himanshu'
'Cano, Joan'
'Lloret, Francesc'
'Mukherjee, Rabindranath'

_publ_section_title
;
 A carboxylate-bridged Ni cluster with a distorted cubane topology:
 structure, magnetism and density functional studies.
;
_journal_issue 36
_journal_name_full 'Dalton transactions (Cambridge, England : 2003)'
_journal_page_first 14174
_journal_page_last 14183
_journal_paper_doi 10.1039/c6dt01833e
_journal_volume 45
_journal_year 2016
_chemical_formula_moiety 'C96 H154 Cl4 N14 Ni8 O56'
_chemical_formula_sum 'C96 H154 Cl4 N14 Ni8 O56'
_chemical_formula_weight 3011.80
_space_group_crystal_system triclinic
_space_group_IT_number 2
_space_group_name_Hall '-P 1'
_space_group_name_H-M_alt 'P -1'
_symmetry_space_group_name_Hall '-P 1'
_symmetry_space_group_name_H-M 'P -1'
_atom_sites_solution_hydrogens mixed
_audit_creation_method SHELXL-2016/4
_audit_update_record
;
2016-07-31 deposited with the CCDC.
2016-08-02 downloaded from the CCDC.
;
_cell_angle_alpha 102.096(5)
_cell_angle_beta 106.057(5)
_cell_angle_gamma 103.057(5)
_cell_formula_units_Z 1
_cell_length_a 13.536(5)
_cell_length_b 15.627(5)
_cell_length_c 15.848(5)
_cell_measurement_reflns_used 999
_cell_measurement_temperature 100(2)
_cell_measurement_theta_max 28.308
_cell_measurement_theta_min 2.189
_cell_volume 3002.8(18)
_computing_cell_refinement 'Bruker SMART'
_computing_data_collection 'Bruker SMART APEX'
_computing_data_reduction 'Bruker SAINT PLUS'
_computing_structure_refinement 'SHELXL-2016/4 (Sheldrick, 2016)'
_computing_structure_solution 'SIR97(Altomare, et. al. 1999)'
_diffrn_ambient_temperature 100(2)
_diffrn_measured_fraction_theta_full 0.985
_diffrn_measured_fraction_theta_max 0.956
_diffrn_measurement_device_type 'CCD area detector'
_diffrn_measurement_method 'phi and omega scan'
_diffrn_radiation_type MoK\a
_diffrn_radiation_wavelength 0.71069
_diffrn_reflns_av_R_equivalents 0.0364
_diffrn_reflns_av_unetI/netI 0.0932
_diffrn_reflns_Laue_measured_fraction_full 0.985
_diffrn_reflns_Laue_measured_fraction_max 0.956
_diffrn_reflns_limit_h_max 14
_diffrn_reflns_limit_h_min -18
_diffrn_reflns_limit_k_max 20
_diffrn_reflns_limit_k_min -20
_diffrn_reflns_limit_l_max 19
_diffrn_reflns_limit_l_min -21
_diffrn_reflns_number 19942
_diffrn_reflns_point_group_measured_fraction_full 0.985
_diffrn_reflns_point_group_measured_fraction_max 0.956
_diffrn_reflns_theta_full 25.240
_diffrn_reflns_theta_max 28.308
_diffrn_reflns_theta_min 2.189
_diffrn_source 'fine-focus sealed tube'
_exptl_absorpt_coefficient_mu 1.418
_exptl_absorpt_process_details SADABS
_exptl_crystal_colour green
_exptl_crystal_density_diffrn 1.666
_exptl_crystal_description block
_exptl_crystal_F_000 1568
_exptl_crystal_size_max 0.500
_exptl_crystal_size_mid 0.200
_exptl_crystal_size_min 0.100
_refine_diff_density_max 1.733
_refine_diff_density_min -1.335
_refine_diff_density_rms 0.202
_refine_ls_extinction_method none
_refine_ls_goodness_of_fit_ref 1.111
_refine_ls_hydrogen_treatment constr
_refine_ls_matrix_type full
_refine_ls_number_parameters 808
_refine_ls_number_reflns 14286
_refine_ls_number_restraints 820
_refine_ls_restrained_S_all 1.084
_refine_ls_R_factor_all 0.1320
_refine_ls_R_factor_gt 0.0814
_refine_ls_shift/su_max 0.016
_refine_ls_shift/su_mean 0.001
_refine_ls_structure_factor_coef Fsqd
_refine_ls_weighting_details 'w=1/[\s^2^(Fo^2^)+(0.1361P)^2^+7.9932P] where P=(Fo^2^+2Fc^2^)/3'
_refine_ls_weighting_scheme calc
_refine_ls_wR_factor_gt 0.2015
_refine_ls_wR_factor_ref 0.2791
_reflns_Friedel_coverage 0.000
_reflns_number_gt 8925
_reflns_number_total 14286
_reflns_threshold_expression 'I > 2\s(I)'
_cod_data_source_file c6dt01833e2.cif
_cod_data_source_block 17sepam
_cod_depositor_comments 'Adding full bibliography for 7040088.cif.'
_cod_database_code 7040088
_shelx_shelxl_version_number 2016/4
_shelx_space_group_comment
;
The symmetry employed for this shelxl refinement is uniquely defined
by the following loop, which should always be used as a source of
symmetry information in preference to the above space-group names.
They are only intended as comments.
;
_shelx_estimated_absorpt_t_min 0.538
_shelx_estimated_absorpt_t_max 0.871

loop_
_space_group_symop_operation_xyz
'x, y, z'
'-x, -y, -z'

loop_
_atom_site_label
_atom_site_type_symbol
_atom_site_fract_x
_atom_site_fract_y
_atom_site_fract_z
_atom_site_U_iso_or_equiv
_atom_site_adp_type
_atom_site_occupancy
_atom_site_site_symmetry_order
_atom_site_calc_flag
_atom_site_refinement_flags_posn
_atom_site_refinement_flags_adp
NI1 Ni 0.27441(7) 0.63047(6) 0.39787(6) 0.0225(2) Uani 1 1 d . .
NI2 Ni 0.28624(7) 0.55065(6) 0.61349(6) 0.0219(2) Uani 1 1 d . .
NI3 Ni 0.04130(7) 0.27823(6) 0.29371(6) 0.0218(2) Uani 1 1 d . .
NI4 Ni 0.11680(7) 0.88983(6) 0.52674(6) 0.0244(2) Uani 1 1 d . .
CL1 Cl 0.33554(18) 0.94852(15) 0.24778(15) 0.0446(5) Uani 1 1 d . .
CL2 Cl 0.26334(18) 0.37411(17) -0.02064(16) 0.0507(6) Uani 1 1 d . .
O1 O 0.2475(4) 0.7457(3) 0.4612(3) 0.0230(9) Uani 1 1 d . .
O2 O 0.2455(4) 0.8903(3) 0.4845(4) 0.0278(10) Uani 1 1 d . .
O3 O 0.3443(4) 0.6150(3) 0.5239(3) 0.0227(9) Uani 1 1 d . .
O4 O 0.4398(4) 0.5445(3) 0.6028(3) 0.0260(10) Uani 1 1 d . .
O5 O 0.1494(4) 0.5864(3) 0.5866(3) 0.0262(10) Uani 1 1 d . .
O6 O 0.0442(4) 0.6568(3) 0.6352(3) 0.0260(10) Uani 1 1 d . .
O7 O 0.2145(4) 0.4391(3) 0.5042(3) 0.0246(10) Uani 1 1 d . .
O8 O 0.1456(4) 0.2927(3) 0.4241(3) 0.0215(9) Uani 1 1 d . .
O9 O 0.1313(4) 0.4035(3) 0.2949(3) 0.0245(10) Uani 1 1 d . .
O10 O 0.2920(4) 0.5060(3) 0.3395(3) 0.0261(10) Uani 1 1 d . .
O11 O -0.0382(4) 0.1557(3) 0.3125(3) 0.0254(10) Uani 1 1 d . .
O12 O -0.0090(4) 0.9058(3) 0.5735(3) 0.0275(10) Uani 1 1 d . .
O13 O 0.1250(3) 0.5615(3) 0.4038(3) 0.0225(9) Uani 1 1 d . .
H13A H 0.128255 0.571490 0.458884 0.034 Uiso 1 1 d R U
H13B H 0.110155 0.503420 0.380904 0.034 Uiso 1 1 d R U
O14 O 0.0717(4) 0.7500(3) 0.5058(3) 0.0274(10) Uani 1 1 d . .
H14A H 0.081926 0.738575 0.558478 0.041 Uiso 1 1 d R U
H14B H 0.110716 0.726424 0.478068 0.041 Uiso 1 1 d R U
O15 O 0.2194(4) 0.9064(4) 0.6584(3) 0.0307(11) Uani 1 1 d . .
H15A H 0.270078 0.955214 0.675613 0.046 Uiso 1 1 d R U
H15B H 0.184738 0.890624 0.692692 0.046 Uiso 1 1 d R U
O16 O 0.1586(4) 1.0310(3) 0.5453(3) 0.0288(11) Uani 1 1 d . .
H16 H 0.114204 1.049741 0.510042 0.043 Uiso 1 1 d R U
O17 O 0.0141(4) 0.8723(3) 0.3989(3) 0.0277(10) Uani 1 1 d . .
O18 O 0.2726(6) 0.8582(6) 0.2357(6) 0.084(3) Uani 1 1 d . .
O19 O 0.3218(11) 1.0120(8) 0.3144(7) 0.118(4) Uani 1 1 d . .
O20 O 0.3090(10) 0.9721(6) 0.1669(6) 0.116(4) Uani 1 1 d . .
O21 O 0.4441(7) 0.9525(7) 0.2798(9) 0.110(4) Uani 1 1 d . .
O22 O 0.3632(7) 0.4414(8) 0.0113(8) 0.130(5) Uani 1 1 d . .
O23 O 0.2662(6) 0.2936(6) 0.0063(5) 0.074(2) Uani 1 1 d . .
O24 O 0.1884(8) 0.4086(7) 0.0157(6) 0.093(3) Uani 1 1 d . .
O25 O 0.2173(6) 0.3518(5) -0.1180(5) 0.0571(17) Uani 1 1 d . .
C5S C 0.1750(13) 1.0206(10) -0.0249(9) 0.105(5) Uani 1 1 d D .
H3SA H 0.187725 0.972112 -0.064872 0.158 Uiso 1 1 calc R U
H3SB H 0.241970 1.068070 0.009387 0.158 Uiso 1 1 calc R U
H3SC H 0.125641 1.045443 -0.060862 0.158 Uiso 1 1 calc R U
N1 N 0.1989(5) 0.6367(4) 0.2684(4) 0.0269(12) Uani 1 1 d . .
N2 N 0.4297(4) 0.7048(4) 0.4054(4) 0.0232(11) Uani 1 1 d . .
N3 N 0.3752(5) 0.6724(4) 0.7152(4) 0.0259(12) Uani 1 1 d . .
N4 N 0.2559(4) 0.4813(4) 0.7057(4) 0.0232(11) Uani 1 1 d . .
N5 N -0.0875(4) 0.2436(4) 0.1708(4) 0.0241(11) Uani 1 1 d . .
N6 N 0.1278(4) 0.2084(4) 0.2254(4) 0.0237(11) Uani 1 1 d . .
N7 N -0.0256(5) 0.8614(4) 0.2497(4) 0.0325(14) Uani 1 1 d . .
C1 C 0.0955(6) 0.6351(5) 0.2447(5) 0.0325(16) Uani 1 1 d . .
H1 H 0.065392 0.644541 0.290663 0.039 Uiso 1 1 calc R U
C2 C 0.0304(7) 0.6199(6) 0.1538(6) 0.0397(18) Uani 1 1 d . .
H2 H -0.041282 0.619228 0.139282 0.048 Uiso 1 1 calc R U
C3 C 0.0761(7) 0.6063(6) 0.0877(6) 0.0430(19) Uani 1 1 d . .
H3 H 0.034769 0.594292 0.026505 0.052 Uiso 1 1 calc R U
C4 C 0.1840(7) 0.6102(6) 0.1108(5) 0.0394(18) Uani 1 1 d . .
H4 H 0.215371 0.601529 0.065686 0.047 Uiso 1 1 calc R U
C5 C 0.2441(6) 0.6271(5) 0.2019(5) 0.0282(14) Uani 1 1 d . .
C6 C 0.3641(6) 0.6365(6) 0.2329(6) 0.0383(17) Uani 1 1 d . .
H6A H 0.374663 0.581633 0.248379 0.046 Uiso 1 1 calc R U
H6B H 0.390649 0.641958 0.182745 0.046 Uiso 1 1 calc R U
C7 C 0.4286(6) 0.7199(5) 0.3157(5) 0.0328(15) Uani 1 1 d . .
H7A H 0.502377 0.738633 0.316646 0.039 Uiso 1 1 calc R U
H7B H 0.399010 0.769981 0.308366 0.039 Uiso 1 1 calc R U
C8 C 0.4688(5) 0.7938(5) 0.4784(5) 0.0266(14) Uani 1 1 d . .
H8A H 0.541946 0.824543 0.483632 0.032 Uiso 1 1 calc R U
H8B H 0.471760 0.781061 0.536250 0.032 Uiso 1 1 calc R U
C9 C 0.4020(5) 0.8600(5) 0.4648(5) 0.0282(15) Uani 1 1 d . .
H9A H 0.441389 0.918760 0.510672 0.034 Uiso 1 1 calc R U
H9B H 0.394547 0.869478 0.405068 0.034 Uiso 1 1 calc R U
C10 C 0.2897(5) 0.8284(5) 0.4710(5) 0.0239(13) Uani 1 1 d . .
C11 C 0.5048(5) 0.6512(5) 0.4289(5) 0.0260(14) Uani 1 1 d . .
H11A H 0.573328 0.682897 0.425462 0.031 Uiso 1 1 calc R U
H11B H 0.477002 0.592327 0.382090 0.031 Uiso 1 1 calc R U
C12 C 0.5265(5) 0.6330(5) 0.5225(5) 0.0290(15) Uani 1 1 d . .
H12A H 0.570937 0.592219 0.525213 0.035 Uiso 1 1 calc R U
H12B H 0.568837 0.690721 0.569083 0.035 Uiso 1 1 calc R U
C13 C 0.4310(5) 0.5923(5) 0.5485(4) 0.0231(13) Uani 1 1 d . .
C14 C 0.3759(6) 0.7517(5) 0.6970(5) 0.0308(15) Uani 1 1 d . .
H14 H 0.320872 0.752510 0.646975 0.037 Uiso 1 1 calc R U
C15 C 0.4551(7) 0.8325(6) 0.7493(6) 0.0385(17) Uani 1 1 d . .
H15 H 0.453112 0.886938 0.734862 0.046 Uiso 1 1 calc R U
C16 C 0.5376(7) 0.8321(6) 0.8234(6) 0.0396(18) Uani 1 1 d . .
H16A H 0.593254 0.885498 0.858674 0.048 Uiso 1 1 calc R U
C17 C 0.5349(6) 0.7501(5) 0.8437(5) 0.0332(16) Uani 1 1 d . .
H17 H 0.587671 0.748050 0.894639 0.040 Uiso 1 1 calc R U
C18 C 0.4533(6) 0.6708(5) 0.7878(5) 0.0292(14) Uani 1 1 d . .
C19 C 0.4452(6) 0.5778(5) 0.8048(5) 0.0317(15) Uani 1 1 d . .
H19A H 0.496823 0.586088 0.864484 0.038 Uiso 1 1 calc R U
H19B H 0.464260 0.539751 0.758954 0.038 Uiso 1 1 calc R U
C20 C 0.3331(5) 0.5281(5) 0.8018(5) 0.0281(14) Uani 1 1 d . .
H20A H 0.338544 0.482721 0.834816 0.034 Uiso 1 1 calc R U
H20B H 0.304721 0.572003 0.832698 0.034 Uiso 1 1 calc R U
C21 C 0.2703(5) 0.3893(5) 0.6762(5) 0.0251(13) Uani 1 1 d . .
H21A H 0.263881 0.358881 0.722746 0.030 Uiso 1 1 calc R U
H21B H 0.343482 0.398759 0.675863 0.030 Uiso 1 1 calc R U
C22 C 0.1945(6) 0.3235(5) 0.5835(4) 0.0248(13) Uani 1 1 d . .
H22A H 0.216735 0.268400 0.574040 0.030 Uiso 1 1 calc R U
H22B H 0.122837 0.305814 0.587379 0.030 Uiso 1 1 calc R U
C23 C 0.1857(5) 0.3559(4) 0.4983(4) 0.0201(12) Uani 1 1 d . .
C24 C 0.1429(5) 0.4711(5) 0.7055(5) 0.0257(14) Uani 1 1 d . .
H24A H 0.132511 0.442870 0.752664 0.031 Uiso 1 1 calc R U
H24B H 0.093009 0.429914 0.646855 0.031 Uiso 1 1 calc R U
C25 C 0.1156(6) 0.5605(5) 0.7219(5) 0.0254(14) Uani 1 1 d . .
H25A H 0.172757 0.604782 0.775184 0.030 Uiso 1 1 calc R U
H25B H 0.049951 0.550207 0.736907 0.030 Uiso 1 1 calc R U
C26 C 0.1001(5) 0.6033(5) 0.6426(4) 0.0191(12) Uani 1 1 d . .
C27 C -0.1891(6) 0.2195(5) 0.1724(5) 0.0308(15) Uani 1 1 d . .
H27 H -0.199318 0.217105 0.227604 0.037 Uiso 1 1 calc R U
C28 C -0.2785(6) 0.1982(6) 0.0949(5) 0.0366(17) Uani 1 1 d . .
H28 H -0.347634 0.183301 0.098053 0.044 Uiso 1 1 calc R U
C29 C -0.2630(7) 0.1995(7) 0.0127(6) 0.045(2) Uani 1 1 d . .
H29 H -0.321715 0.185894 -0.040494 0.054 Uiso 1 1 calc R U
C30 C -0.1604(7) 0.2209(6) 0.0104(5) 0.0399(18) Uani 1 1 d . .
H30 H -0.149143 0.220656 -0.044978 0.048 Uiso 1 1 calc R U
C31 C -0.0723(6) 0.2432(5) 0.0906(5) 0.0273(14) Uani 1 1 d . .
C32 C 0.0414(6) 0.2673(5) 0.0924(5) 0.0282(14) Uani 1 1 d . .
H32A H 0.080249 0.328985 0.132627 0.034 Uiso 1 1 calc R U
H32B H 0.042250 0.266317 0.031202 0.034 Uiso 1 1 calc R U
C33 C 0.0986(6) 0.1996(5) 0.1261(5) 0.0275(14) Uani 1 1 d . .
H33A H 0.052084 0.137636 0.092433 0.033 Uiso 1 1 calc R U
H33B H 0.163894 0.207400 0.110645 0.033 Uiso 1 1 calc R U
C34 C 0.2424(5) 0.2592(5) 0.2725(5) 0.0237(13) Uani 1 1 d . .
H34A H 0.284456 0.223414 0.249654 0.028 Uiso 1 1 calc R U
H34B H 0.259433 0.264654 0.337356 0.028 Uiso 1 1 calc R U
C35 C 0.2786(6) 0.3562(5) 0.2619(5) 0.0269(14) Uani 1 1 d . .
H35A H 0.356405 0.380113 0.290045 0.032 Uiso 1 1 calc R U
H35B H 0.261266 0.350518 0.196979 0.032 Uiso 1 1 calc R U
C36 C 0.2299(5) 0.4266(5) 0.3028(4) 0.0200(12) Uani 1 1 d . .
C37 C 0.1102(6) 0.1134(4) 0.2357(5) 0.0242(13) Uani 1 1 d . .
H37A H 0.162278 0.088055 0.216488 0.029 Uiso 1 1 calc R U
H37B H 0.039083 0.075749 0.193722 0.029 Uiso 1 1 calc R U
C38 C 0.1187(6) 0.1043(5) 0.3309(5) 0.0267(14) Uani 1 1 d . .
H38A H 0.184953 0.148452 0.375005 0.032 Uiso 1 1 calc R U
H38B H 0.122830 0.043426 0.332223 0.032 Uiso 1 1 calc R U
C39 C 0.0234(5) 0.1198(4) 0.3598(5) 0.0231(13) Uani 1 1 d . .
C40 C 0.0376(6) 0.8608(5) 0.3283(5) 0.0317(15) Uani 1 1 d . .
H40 H 0.103730 0.851181 0.331266 0.038 Uiso 1 1 calc R U
C41 C 0.0047(8) 0.8455(7) 0.1671(6) 0.046(2) Uani 1 1 d . .
H41A H 0.074357 0.835924 0.181816 0.069 Uiso 1 1 calc R U
H41B H 0.007362 0.898005 0.144326 0.069 Uiso 1 1 calc R U
H41C H -0.047655 0.792251 0.120934 0.069 Uiso 1 1 calc R U
C42 C -0.1284(7) 0.8773(7) 0.2400(6) 0.050(2) Uani 1 1 d . .
H42A H -0.142509 0.880856 0.296560 0.075 Uiso 1 1 calc R U
H42B H -0.184095 0.827661 0.191796 0.075 Uiso 1 1 calc R U
H42C H -0.127185 0.933886 0.225108 0.075 Uiso 1 1 calc R U
C43 C 0.2651(7) 1.0830(6) 0.5536(7) 0.044(2) Uani 1 1 d . .
H43A H 0.271749 1.074172 0.493818 0.066 Uiso 1 1 calc R U
H43B H 0.317889 1.062623 0.591618 0.066 Uiso 1 1 calc R U
H43C H 0.276553 1.147021 0.580741 0.066 Uiso 1 1 calc R U
O3S O 0.1285(10) 0.9838(8) 0.0391(9) 0.135(4) Uani 1 1 d D .
H5S H 0.176743 0.980585 0.083813 0.203 Uiso 1 1 d R U
O1S O 0.4622(10) 1.1809(10) 0.9091(10) 0.148(5) Uani 1 1 d . .
O2S O 0.3493(9) 1.0773(8) 0.7816(7) 0.123(4) Uani 1 1 d . .
C3S C 0.4508(17) 1.2610(12) 0.8784(16) 0.152(8) Uani 1 1 d . .
H0AA H 0.379833 1.267764 0.871828 0.183 Uiso 1 1 calc R U
H0AB H 0.462929 1.256850 0.820304 0.183 Uiso 1 1 calc R U
C4S C 0.5381(17) 1.3401(13) 0.9550(12) 0.139(7) Uani 1 1 d . .
H4SA H 0.518525 1.348663 1.009324 0.208 Uiso 1 1 calc R U
H4SB H 0.545330 1.395267 0.936521 0.208 Uiso 1 1 calc R U
H4SC H 0.605374 1.326405 0.967636 0.208 Uiso 1 1 calc R U
C2S C 0.4064(12) 1.0953(12) 0.8573(11) 0.100(4) Uani 1 1 d . .
C1S C 0.431(2) 1.0292(18) 0.9100(19) 0.208(12) Uani 1 1 d . .
H1SA H 0.402319 1.036438 0.959318 0.312 Uiso 1 1 calc R U
H1SB H 0.507387 1.041101 0.934487 0.312 Uiso 1 1 calc R U
H1SC H 0.398097 0.967586 0.869898 0.312 Uiso 1 1 calc R U

loop_
_atom_site_aniso_label
_atom_site_aniso_U_11
_atom_site_aniso_U_22
_atom_site_aniso_U_33
_atom_site_aniso_U_23
_atom_site_aniso_U_13
_atom_site_aniso_U_12
NI1 0.0178(4) 0.0271(5) 0.0242(4) 0.0088(4) 0.0088(3) 0.0067(4)
NI2 0.0179(4) 0.0282(5) 0.0215(4) 0.0087(3) 0.0079(3) 0.0080(4)
NI3 0.0188(4) 0.0262(5) 0.0221(4) 0.0070(3) 0.0090(3) 0.0073(4)
NI4 0.0208(4) 0.0281(5) 0.0284(5) 0.0112(4) 0.0110(4) 0.0089(4)
CL1 0.0414(11) 0.0495(12) 0.0438(12) 0.0211(10) 0.0140(9) 0.0088(10)
CL2 0.0411(12) 0.0607(14) 0.0469(13) 0.0277(11) 0.0065(10) 0.0082(10)
O1 0.021(2) 0.023(2) 0.029(2) 0.0046(19) 0.017(2) 0.0069(18)
O2 0.020(2) 0.029(2) 0.041(3) 0.011(2) 0.018(2) 0.009(2)
O3 0.018(2) 0.032(3) 0.024(2) 0.0099(19) 0.0106(18) 0.0110(19)
O4 0.022(2) 0.042(3) 0.026(2) 0.016(2) 0.0145(19) 0.018(2)
O5 0.018(2) 0.036(3) 0.022(2) 0.007(2) 0.0055(18) 0.007(2)
O6 0.023(2) 0.036(3) 0.028(3) 0.012(2) 0.016(2) 0.015(2)
O7 0.025(2) 0.023(2) 0.024(2) 0.0047(18) 0.0085(19) 0.0058(19)
O8 0.019(2) 0.029(2) 0.017(2) 0.0065(17) 0.0055(17) 0.0091(19)
O9 0.022(2) 0.024(2) 0.027(2) 0.009(2) 0.0096(19) 0.0031(19)
O10 0.022(2) 0.026(2) 0.027(2) 0.0042(19) 0.010(2) 0.0042(19)
O11 0.023(2) 0.022(2) 0.029(3) 0.0086(19) 0.008(2) 0.0042(19)
O12 0.023(2) 0.033(3) 0.034(3) 0.015(2) 0.016(2) 0.011(2)
O13 0.016(2) 0.026(2) 0.025(2) 0.0050(19) 0.0100(18) 0.0039(19)
O14 0.029(3) 0.025(2) 0.031(3) 0.010(2) 0.011(2) 0.009(2)
O15 0.023(2) 0.048(3) 0.023(2) 0.015(2) 0.0071(19) 0.010(2)
O16 0.027(2) 0.030(3) 0.036(3) 0.014(2) 0.012(2) 0.013(2)
O17 0.025(2) 0.040(3) 0.019(2) 0.009(2) 0.0083(19) 0.009(2)
O18 0.060(5) 0.071(5) 0.097(6) 0.055(5) -0.010(4) -0.011(4)
O19 0.194(12) 0.121(8) 0.093(7) 0.041(6) 0.086(8) 0.091(8)
O20 0.187(10) 0.060(5) 0.051(4) 0.030(4) 0.000(5) -0.022(6)
O21 0.051(4) 0.104(7) 0.209(11) 0.093(8) 0.060(6) 0.026(5)
O22 0.064(5) 0.150(9) 0.120(8) 0.085(7) -0.030(5) -0.036(5)
O23 0.075(5) 0.097(6) 0.073(5) 0.057(5) 0.027(4) 0.037(5)
O24 0.113(7) 0.120(8) 0.067(5) 0.026(5) 0.041(5) 0.063(6)
O25 0.057(4) 0.073(5) 0.048(3) 0.033(3) 0.018(3) 0.018(4)
C5S 0.149(14) 0.080(10) 0.056(8) 0.010(6) -0.009(7) 0.038(10)
N1 0.021(3) 0.037(3) 0.025(3) 0.011(3) 0.009(2) 0.010(3)
N2 0.013(2) 0.027(3) 0.028(3) 0.005(2) 0.008(2) 0.003(2)
N3 0.023(3) 0.028(3) 0.023(3) 0.007(2) 0.006(2) 0.003(2)
N4 0.016(2) 0.033(3) 0.026(3) 0.016(2) 0.007(2) 0.011(2)
N5 0.018(2) 0.029(3) 0.021(3) 0.004(2) 0.000(2) 0.011(2)
N6 0.023(3) 0.024(3) 0.024(3) 0.002(2) 0.011(2) 0.007(2)
N7 0.034(3) 0.038(4) 0.024(3) 0.005(3) 0.008(2) 0.012(3)
C1 0.023(3) 0.041(4) 0.034(4) 0.017(3) 0.006(3) 0.010(3)
C2 0.028(4) 0.046(5) 0.041(4) 0.022(4) 0.004(3) 0.006(4)
C3 0.038(4) 0.053(5) 0.031(4) 0.020(4) 0.003(3) 0.003(4)
C4 0.050(4) 0.046(5) 0.023(3) 0.010(3) 0.015(3) 0.014(4)
C5 0.029(3) 0.032(4) 0.025(3) 0.011(3) 0.012(3) 0.006(3)
C6 0.036(4) 0.049(5) 0.035(4) 0.011(3) 0.017(3) 0.017(4)
C7 0.030(4) 0.034(4) 0.040(4) 0.020(3) 0.017(3) 0.006(3)
C8 0.019(3) 0.025(3) 0.035(4) 0.012(3) 0.010(3) 0.001(3)
C9 0.016(3) 0.034(4) 0.043(4) 0.015(3) 0.020(3) 0.007(3)
C10 0.016(3) 0.032(3) 0.027(3) 0.010(3) 0.010(3) 0.007(2)
C11 0.012(3) 0.037(4) 0.028(3) 0.008(3) 0.008(3) 0.007(3)
C12 0.019(3) 0.038(4) 0.033(4) 0.010(3) 0.015(3) 0.007(3)
C13 0.013(3) 0.030(3) 0.019(3) 0.006(3) 0.001(2) 0.003(2)
C14 0.032(4) 0.030(3) 0.030(4) 0.011(3) 0.007(3) 0.011(3)
C15 0.038(4) 0.036(4) 0.039(4) 0.010(3) 0.014(3) 0.005(3)
C16 0.034(4) 0.033(4) 0.038(4) -0.002(3) 0.008(3) 0.001(3)
C17 0.018(3) 0.043(4) 0.034(4) 0.006(3) 0.007(3) 0.007(3)
C18 0.024(3) 0.039(4) 0.023(3) 0.005(3) 0.009(2) 0.007(3)
C19 0.020(3) 0.042(4) 0.033(4) 0.015(3) 0.005(3) 0.010(3)
C20 0.020(3) 0.038(4) 0.028(3) 0.012(3) 0.007(3) 0.011(3)
C21 0.024(3) 0.030(3) 0.025(3) 0.014(3) 0.011(3) 0.007(3)
C22 0.026(3) 0.030(3) 0.023(3) 0.011(3) 0.010(3) 0.011(3)
C23 0.014(3) 0.024(3) 0.021(3) -0.001(2) 0.009(2) 0.007(2)
C24 0.021(3) 0.032(4) 0.029(4) 0.014(3) 0.013(3) 0.005(3)
C25 0.026(3) 0.027(3) 0.021(3) 0.007(3) 0.004(3) 0.008(3)
C26 0.008(3) 0.032(3) 0.019(3) 0.005(2) 0.008(2) 0.006(2)
C27 0.020(3) 0.040(4) 0.031(3) 0.008(3) 0.007(3) 0.011(3)
C28 0.026(3) 0.050(5) 0.033(4) 0.014(4) 0.007(3) 0.012(4)
C29 0.033(4) 0.065(6) 0.030(4) 0.012(4) 0.006(3) 0.011(4)
C30 0.040(4) 0.055(5) 0.025(3) 0.013(4) 0.011(3) 0.014(4)
C31 0.029(3) 0.029(4) 0.024(3) 0.008(3) 0.011(3) 0.007(3)
C32 0.032(3) 0.032(4) 0.021(3) 0.008(3) 0.010(3) 0.010(3)
C33 0.027(3) 0.031(4) 0.021(3) 0.002(3) 0.008(3) 0.007(3)
C34 0.014(3) 0.030(3) 0.029(3) 0.005(3) 0.011(2) 0.007(3)
C35 0.031(4) 0.026(3) 0.027(3) 0.009(3) 0.014(3) 0.007(3)
C36 0.020(3) 0.029(3) 0.013(3) 0.004(2) 0.009(2) 0.009(2)
C37 0.024(3) 0.022(3) 0.028(3) 0.003(3) 0.015(3) 0.004(3)
C38 0.025(3) 0.029(4) 0.030(3) 0.007(3) 0.014(3) 0.012(3)
C39 0.022(3) 0.022(3) 0.029(3) 0.007(3) 0.014(3) 0.005(3)
C40 0.035(4) 0.026(4) 0.032(3) 0.009(3) 0.010(3) 0.008(3)
C41 0.059(6) 0.057(6) 0.027(4) 0.012(4) 0.022(4) 0.017(5)
C42 0.046(5) 0.065(6) 0.045(5) 0.016(5) 0.018(4) 0.029(5)
C43 0.038(4) 0.032(4) 0.069(6) 0.027(4) 0.024(4) 0.008(3)
O3S 0.140(11) 0.114(9) 0.150(11) 0.031(8) 0.051(9) 0.041(8)
O1S 0.116(10) 0.126(8) 0.139(10) -0.030(7) 0.026(8) 0.004(8)
O2S 0.109(8) 0.107(8) 0.085(6) 0.002(6) -0.014(6) -0.014(6)
C3S 0.162(17) 0.087(10) 0.22(2) -0.001(10) 0.148(15) 0.003(10)
C4S 0.186(19) 0.141(13) 0.108(13) 0.021(10) 0.100(13) 0.039(12)
C2S 0.077(9) 0.112(9) 0.074(7) -0.014(7) 0.015(6) 0.007(8)
C1S 0.22(3) 0.20(2) 0.21(3) 0.10(2) 0.05(2) 0.09(2)

loop_
_atom_type_symbol
_atom_type_description
_atom_type_scat_dispersion_real
_atom_type_scat_dispersion_imag
_atom_type_scat_source
C C 0.0030 0.0020 'International Tables Vol C Tables 4.2.6.8 and 6.1.1.4'
H H 0.0000 0.0000 'International Tables Vol C Tables 4.2.6.8 and 6.1.1.4'
Cl Cl 0.1480 0.1590 'International Tables Vol C Tables 4.2.6.8 and 6.1.1.4'
N N 0.0060 0.0030 'International Tables Vol C Tables 4.2.6.8 and 6.1.1.4'
Ni Ni 0.3390 1.1120 'International Tables Vol C Tables 4.2.6.8 and 6.1.1.4'
O O 0.0110 0.0060 'International Tables Vol C Tables 4.2.6.8 and 6.1.1.4'

loop_
_geom_angle_atom_site_label_1
_geom_angle_atom_site_label_2
_geom_angle_atom_site_label_3
_geom_angle
_geom_angle_site_symmetry_1
_geom_angle_site_symmetry_3
O1 NI1 O3 89.21(19) . .
O1 NI1 N1 93.5(2) . .
O3 NI1 N1 176.2(2) . .
O1 NI1 O10 174.12(18) . .
O3 NI1 O10 87.91(19) . .
N1 NI1 O10 89.1(2) . .
O1 NI1 O13 84.79(18) . .
O3 NI1 O13 87.30(18) . .
N1 NI1 O13 90.3(2) . .
O10 NI1 O13 89.96(18) . .
O1 NI1 N2 92.3(2) . .
O3 NI1 N2 88.1(2) . .
N1 NI1 N2 94.4(2) . .
O10 NI1 N2 92.7(2) . .
O13 NI1 N2 174.6(2) . .
O7 NI2 O5 90.0(2) . .
O7 NI2 N3 171.2(2) . .
O5 NI2 N3 93.6(2) . .
O7 NI2 N4 94.3(2) . .
O5 NI2 N4 96.0(2) . .
N3 NI2 N4 93.3(2) . .
O7 NI2 O3 85.76(19) . .
O5 NI2 O3 94.64(18) . .
N3 NI2 O3 86.0(2) . .
N4 NI2 O3 169.33(19) . .
O7 NI2 O4 88.78(19) . .
O5 NI2 O4 156.12(19) . .
N3 NI2 O4 84.7(2) . .
N4 NI2 O4 107.84(19) . .
O3 NI2 O4 61.49(17) . .
O7 NI2 C13 87.9(2) . .
O5 NI2 C13 125.8(2) . .
N3 NI2 C13 83.5(2) . .
N4 NI2 C13 138.1(2) . .
O3 NI2 C13 31.20(18) . .
O4 NI2 C13 30.32(19) . .
O9 NI3 O8 90.48(18) . .
O9 NI3 N5 101.2(2) . .
O8 NI3 N5 167.3(2) . .
O9 NI3 O11 171.86(19) . .
O8 NI3 O11 81.60(18) . .
N5 NI3 O11 86.6(2) . .
O9 NI3 O6 90.12(19) . 2_566
O8 NI3 O6 84.93(18) . 2_566
N5 NI3 O6 90.1(2) . 2_566
O11 NI3 O6 87.36(19) . 2_566
O9 NI3 N6 91.9(2) . .
O8 NI3 N6 93.4(2) . .
N5 NI3 N6 91.1(2) . .
O11 NI3 N6 90.5(2) . .
O6 NI3 N6 177.4(2) 2_566 .
O2 NI4 O17 93.8(2) . .
O2 NI4 O14 93.52(19) . .
O17 NI4 O14 90.3(2) . .
O2 NI4 O12 173.4(2) . .
O17 NI4 O12 86.6(2) . .
O14 NI4 O12 93.11(19) . .
O2 NI4 O16 87.18(19) . .
O17 NI4 O16 88.3(2) . .
O14 NI4 O16 178.5(2) . .
O12 NI4 O16 86.20(19) . .
O2 NI4 O15 87.2(2) . .
O17 NI4 O15 178.8(2) . .
O14 NI4 O15 89.1(2) . .
O12 NI4 O15 92.46(19) . .
O16 NI4 O15 92.3(2) . .
O19 CL1 O20 108.5(7) . .
O19 CL1 O21 105.9(8) . .
O20 CL1 O21 112.0(7) . .
O19 CL1 O18 111.8(7) . .
O20 CL1 O18 110.9(5) . .
O21 CL1 O18 107.8(5) . .
O22 CL2 O23 114.1(6) . .
O22 CL2 O25 110.4(5) . .
O23 CL2 O25 110.4(5) . .
O22 CL2 O24 110.1(8) . .
O23 CL2 O24 105.5(5) . .
O25 CL2 O24 105.9(5) . .
C10 O1 NI1 131.4(4) . .
C10 O2 NI4 129.8(4) . .
C13 O3 NI1 125.6(4) . .
C13 O3 NI2 89.9(4) . .
NI1 O3 NI2 134.7(2) . .
C13 O4 NI2 89.4(4) . .
C26 O5 NI2 125.8(4) . .
C26 O6 NI3 139.9(4) . 2_566
C23 O7 NI2 131.3(4) . .
C23 O8 NI3 134.2(4) . .
C36 O9 NI3 126.5(4) . .
C36 O10 NI1 134.3(4) . .
C39 O11 NI3 114.7(4) . .
C39 O12 NI4 122.9(4) 2_566 .
C43 O16 NI4 121.7(4) . .
C40 O17 NI4 125.1(5) . .
C1 N1 C5 118.4(6) . .
C1 N1 NI1 118.7(5) . .
C5 N1 NI1 122.0(5) . .
C11 N2 C8 108.6(5) . .
C11 N2 C7 107.6(5) . .
C8 N2 C7 110.7(5) . .
C11 N2 NI1 109.0(4) . .
C8 N2 NI1 109.7(4) . .
C7 N2 NI1 111.1(4) . .
C14 N3 C18 119.2(6) . .
C14 N3 NI2 119.5(5) . .
C18 N3 NI2 118.6(5) . .
C21 N4 C24 110.2(5) . .
C21 N4 C20 107.4(5) . .
C24 N4 C20 109.0(5) . .
C21 N4 NI2 107.2(4) . .
C24 N4 NI2 110.2(4) . .
C20 N4 NI2 112.7(4) . .
C31 N5 C27 119.1(6) . .
C31 N5 NI3 122.2(5) . .
C27 N5 NI3 118.7(5) . .
C34 N6 C33 109.9(5) . .
C34 N6 C37 108.0(5) . .
C33 N6 C37 107.6(5) . .
C34 N6 NI3 106.5(4) . .
C33 N6 NI3 115.0(4) . .
C37 N6 NI3 109.7(4) . .
C40 N7 C42 121.6(7) . .
C40 N7 C41 121.4(7) . .
C42 N7 C41 116.9(7) . .
N1 C1 C2 123.1(7) . .
C3 C2 C1 117.4(8) . .
C2 C3 C4 120.5(8) . .
C5 C4 C3 119.1(7) . .
N1 C5 C4 121.3(7) . .
N1 C5 C6 116.7(6) . .
C4 C5 C6 122.0(7) . .
C7 C6 C5 111.9(6) . .
N2 C7 C6 114.6(6) . .
N2 C8 C9 116.2(6) . .
C10 C9 C8 115.0(6) . .
O1 C10 O2 124.7(6) . .
O1 C10 C9 119.8(6) . .
O2 C10 C9 115.5(6) . .
N2 C11 C12 117.5(6) . .
C13 C12 C11 118.2(6) . .
O4 C13 O3 119.1(6) . .
O4 C13 C12 120.1(6) . .
O3 C13 C12 120.2(6) . .
O4 C13 NI2 60.3(3) . .
O3 C13 NI2 58.9(3) . .
C12 C13 NI2 169.9(5) . .
N3 C14 C15 122.4(7) . .
C14 C15 C16 119.4(8) . .
C17 C16 C15 118.1(7) . .
C16 C17 C18 119.7(7) . .
N3 C18 C17 121.2(7) . .
N3 C18 C19 115.8(6) . .
C17 C18 C19 123.0(7) . .
C18 C19 C20 113.1(6) . .
N4 C20 C19 112.8(6) . .
N4 C21 C22 118.4(5) . .
C23 C22 C21 118.5(6) . .
O7 C23 O8 124.2(6) . .
O7 C23 C22 121.2(6) . .
O8 C23 C22 114.5(6) . .
N4 C24 C25 114.2(6) . .
C24 C25 C26 116.3(6) . .
O6 C26 O5 120.6(6) . .
O6 C26 C25 121.0(5) . .
O5 C26 C25 118.3(6) . .
N5 C27 C28 122.4(7) . .
C29 C28 C27 118.6(7) . .
C30 C29 C28 119.2(8) . .
C29 C30 C31 120.3(7) . .
N5 C31 C30 120.4(7) . .
N5 C31 C32 116.8(6) . .
C30 C31 C32 122.8(7) . .
C31 C32 C33 111.4(6) . .
N6 C33 C32 116.3(6) . .
N6 C34 C35 115.7(6) . .
C36 C35 C34 116.6(5) . .
O10 C36 O9 124.2(6) . .
O10 C36 C35 115.5(6) . .
O9 C36 C35 120.3(6) . .
N6 C37 C38 116.8(5) . .
C37 C38 C39 113.3(6) . .
O12 C39 O11 123.9(6) 2_566 .
O12 C39 C38 118.6(6) 2_566 .
O11 C39 C38 117.5(6) . .
O17 C40 N7 123.3(7) . .
C2S O1S C3S 122.7(17) . .
O1S C3S C4S 103(2) . .
O2S C2S O1S 123(2) . .
O2S C2S C1S 126.9(19) . .
O1S C2S C1S 109.9(17) . .

loop_
_geom_bond_atom_site_label_1
_geom_bond_atom_site_label_2
_geom_bond_distance
_geom_bond_site_symmetry_2
NI1 O1 2.031(4) .
NI1 O3 2.049(5) .
NI1 N1 2.058(6) .
NI1 O10 2.067(5) .
NI1 O13 2.103(4) .
NI1 N2 2.117(5) .
NI2 O7 2.006(5) .
NI2 O5 2.014(5) .
NI2 N3 2.067(6) .
NI2 N4 2.067(5) .
NI2 O3 2.123(5) .
NI2 O4 2.154(4) .
NI2 C13 2.479(7) .
NI3 O9 2.053(5) .
NI3 O8 2.088(4) .
NI3 N5 2.092(5) .
NI3 O11 2.097(5) .
NI3 O6 2.100(4) 2_566
NI3 N6 2.126(5) .
NI4 O2 2.030(5) .
NI4 O17 2.036(5) .
NI4 O14 2.059(5) .
NI4 O12 2.079(5) .
NI4 O16 2.084(5) .
NI4 O15 2.087(5) .
CL1 O19 1.373(9) .
CL1 O20 1.383(8) .
CL1 O21 1.397(9) .
CL1 O18 1.418(7) .
CL2 O22 1.395(9) .
CL2 O23 1.417(7) .
CL2 O25 1.426(7) .
CL2 O24 1.446(9) .
O1 C10 1.247(8) .
O2 C10 1.259(8) .
O3 C13 1.284(7) .
O4 C13 1.252(8) .
O5 C26 1.269(7) .
O6 C26 1.251(7) .
O6 NI3 2.100(4) 2_566
O7 C23 1.246(8) .
O8 C23 1.253(7) .
O9 C36 1.264(8) .
O10 C36 1.241(8) .
O11 C39 1.271(8) .
O12 C39 1.254(8) 2_566
O16 C43 1.442(9) .
O17 C40 1.235(9) .
C5S O3S 1.480(14) .
N1 C1 1.338(9) .
N1 C5 1.356(9) .
N2 C11 1.477(8) .
N2 C8 1.485(9) .
N2 C7 1.486(9) .
N3 C14 1.328(9) .
N3 C18 1.340(9) .
N4 C21 1.489(9) .
N4 C24 1.501(8) .
N4 C20 1.500(9) .
N5 C31 1.342(9) .
N5 C27 1.350(9) .
N6 C34 1.466(8) .
N6 C33 1.480(8) .
N6 C37 1.500(8) .
N7 C40 1.304(10) .
N7 C42 1.441(10) .
N7 C41 1.468(10) .
C1 C2 1.403(11) .
C2 C3 1.361(12) .
C3 C4 1.387(12) .
C4 C5 1.382(10) .
C5 C6 1.524(10) .
C6 C7 1.522(11) .
C8 C9 1.531(9) .
C9 C10 1.526(9) .
C11 C12 1.530(10) .
C12 C13 1.509(9) .
C14 C15 1.374(11) .
C15 C16 1.382(12) .
C16 C17 1.380(11) .
C17 C18 1.386(10) .
C18 C19 1.518(10) .
C19 C20 1.522(10) .
C21 C22 1.525(10) .
C22 C23 1.522(9) .
C24 C25 1.514(9) .
C25 C26 1.530(9) .
C27 C28 1.381(10) .
C28 C29 1.378(11) .
C29 C30 1.367(12) .
C30 C31 1.396(10) .
C31 C32 1.490(10) .
C32 C33 1.543(10) .
C34 C35 1.543(9) .
C35 C36 1.527(9) .
C37 C38 1.519(9) .
C38 C39 1.534(9) .
C39 O12 1.254(8) 2_566
O1S C2S 1.332(19) .
O1S C3S 1.46(2) .
O2S C2S 1.168(17) .
C3S C4S 1.52(3) .
C2S C1S 1.49(3) .

loop_
_geom_hbond_atom_site_label_D
_geom_hbond_atom_site_label_H
_geom_hbond_atom_site_label_A
_geom_hbond_distance_DH
_geom_hbond_distance_HA
_geom_hbond_distance_DA
_geom_hbond_angle_DHA
_geom_hbond_site_symmetry_A
O13 H13A O5 0.84 1.92 2.755(7) 172.7 .
O13 H13B O9 0.86 1.98 2.733(6) 146.8 .
O14 H14B O1 0.87 1.91 2.674(6) 145.8 .
O14 H14A O6 0.87 2.02 2.809(7) 150.7 .
O15 H15B O11_$1 0.85 1.92 2.629(7) 139.5 2_566
O15 H15A O2S 0.84 2.08 2.798(12) 143.0 .
O16 H16 O12_$2 0.85 2.01 2.863(7) 180.0 2_576
O3S H5S O20 0.84 1.96 2.779(17) 165.8 .
